data_4060012
loop_
_publ_author_name
'Stewart P. Lewis'
'Lee D. Henderson'
'Brett D. Chandler'
'Masood Parvez'
'Warren E. Piers'
'Scott Collins'

_publ_contact_author_address
;Department of Polymer Science
University of Akron
170 University Avenue
Akron, Ohio, USA 44325-3909
;
_publ_contact_author_name 'Scott Collins'
_publ_section_title
;
Aqueous Suspension Polymerization of Isobutene Initiated by
1,2-C6F4[B(C6F5)2]2
;
_journal_name_full 'Journal of the American Chemical Society'
_journal_page_first 46
_journal_page_last 47
_journal_paper_doi 10.1021/ja0445387
_journal_volume 127
_journal_year 2005
_chemical_formula_sum 'C34 H16 B2 F24 O4'
_chemical_formula_weight 966.09
_space_group_IT_number 2
_space_group_name_Hall '-P 1'
_space_group_name_H-M_alt 'P -1'
_symmetry_cell_setting triclinic
_symmetry_Int_Tables_number 2
_symmetry_space_group_name_Hall '-P 1'
_symmetry_space_group_name_H-M 'P -1'
_atom_sites_solution_hydrogens geom
_atom_sites_solution_primary direct
_atom_sites_solution_secondary difmap
_cell_angle_alpha 71.611(13)
_cell_angle_beta 86.79(2)
_cell_angle_gamma 83.47(2)
_cell_formula_units_Z 2
_cell_length_a 9.796(2)
_cell_length_b 12.566(5)
_cell_length_c 15.497(5)
_cell_measurement_reflns_used 15204
_cell_measurement_temperature 173(2)
_cell_measurement_theta_max 27.5
_cell_measurement_theta_min 2.6
_cell_volume 1798.1(10)
_diffrn_ambient_temperature 173(2)
_diffrn_detector_area_resol_mean ?
_diffrn_measurement_device_type 'Nonius KappaCCD'
_diffrn_measurement_method ' \w and \f'
_diffrn_radiation_monochromator graphite
_diffrn_radiation_probe x-ray
_diffrn_radiation_type MoK\a
_diffrn_radiation_wavelength 0.71073
_diffrn_reflns_av_R_equivalents 0.0268
_diffrn_reflns_av_sigmaI/netI 0.0440
_diffrn_reflns_limit_h_max 12
_diffrn_reflns_limit_h_min -12
_diffrn_reflns_limit_k_max 16
_diffrn_reflns_limit_k_min -16
_diffrn_reflns_limit_l_max 20
_diffrn_reflns_limit_l_min -20
_diffrn_reflns_number 15203
_diffrn_reflns_theta_max 27.48
_diffrn_reflns_theta_min 2.63
_diffrn_source 'fine-focus sealed tube'
_diffrn_standards_decay_% ?
_diffrn_standards_interval_count ?
_diffrn_standards_interval_time ?
_diffrn_standards_number ?
_exptl_absorpt_coefficient_mu 0.198
_exptl_absorpt_correction_T_max 0.9843
_exptl_absorpt_correction_T_min 0.9690
_exptl_absorpt_correction_type multi-scan
_exptl_absorpt_process_details 'SORTAV: (Blessing, 1997)'
_exptl_crystal_colour colorless
_exptl_crystal_density_diffrn 1.784
_exptl_crystal_density_meas ?
_exptl_crystal_density_method .
_exptl_crystal_description prism
_exptl_crystal_F_000 956
_exptl_crystal_size_max 0.16
_exptl_crystal_size_mid 0.12
_exptl_crystal_size_min 0.08
_refine_ls_extinction_coef ?
_refine_ls_extinction_method none
_refine_ls_goodness_of_fit_ref 1.015
_refine_ls_hydrogen_treatment mixed
_refine_ls_matrix_type full
_refine_ls_number_parameters 588
_refine_ls_number_reflns 8205
_refine_ls_number_restraints 2
_refine_ls_restrained_S_all 1.018
_refine_ls_R_factor_all 0.0933
_refine_ls_R_factor_gt 0.0578
_refine_ls_shift/su_max 0.007
_refine_ls_shift/su_mean 0.000
_refine_ls_structure_factor_coef Fsqd
_refine_ls_weighting_details 'calc w=1/[\s^2^(Fo^2^)+(0.0797P)^2^+1.9867P] where P=(Fo^2^+2Fc^2^)/3'
_refine_ls_weighting_scheme calc
_refine_ls_wR_factor_gt 0.1475
_refine_ls_wR_factor_ref 0.1703
_reflns_number_gt 5481
_reflns_number_total 8205
_reflns_threshold_expression >2sigma(I)
_cod_database_code 4060012

loop_
_symmetry_equiv_pos_as_xyz
'x, y, z'
'-x, -y, -z'

loop_
_atom_site_label
_atom_site_type_symbol
_atom_site_fract_x
_atom_site_fract_y
_atom_site_fract_z
_atom_site_U_iso_or_equiv
_atom_site_adp_type
_atom_site_occupancy
_atom_site_symmetry_multiplicity
_atom_site_calc_flag
_atom_site_refinement_flags
_atom_site_disorder_assembly
_atom_site_disorder_group
B1 B 0.7153(3) 0.0951(3) 0.2760(2) 0.0252(6) Uani 1 1 d . . .
B2 B 0.5868(3) 0.2949(3) 0.2761(2) 0.0255(6) Uani 1 1 d . . .
C1 C 0.4583(3) 0.1125(3) 0.3274(2) 0.0347(7) Uani 1 1 d . . .
H1A H 0.4698 0.0403 0.3260 0.052 Uiso 1 1 calc R . .
H1B H 0.3870 0.1510 0.2917 0.052 Uiso 1 1 calc R . .
H1C H 0.4401 0.1127 0.3855 0.052 Uiso 1 1 calc R . .
C2 C 0.8116(3) 0.1959(2) 0.24117(18) 0.0264(6) Uani 1 1 d . . .
C3 C 0.9468(3) 0.1898(3) 0.2121(2) 0.0310(6) Uani 1 1 d . . .
C4 C 1.0206(3) 0.2818(3) 0.1853(2) 0.0348(7) Uani 1 1 d . . .
C5 C 0.9568(3) 0.3841(3) 0.1874(2) 0.0359(7) Uani 1 1 d . . .
C6 C 0.8211(3) 0.3921(2) 0.2163(2) 0.0311(6) Uani 1 1 d . . .
C7 C 0.7463(3) 0.3006(2) 0.24426(18) 0.0254(6) Uani 1 1 d . . .
C8 C 0.6825(3) 0.0328(2) 0.20131(19) 0.0266(6) Uani 1 1 d . . .
C9 C 0.7101(3) 0.0764(2) 0.1090(2) 0.0300(6) Uani 1 1 d . . .
C10 C 0.6870(3) 0.0235(3) 0.0461(2) 0.0385(7) Uani 1 1 d . . .
C11 C 0.6334(3) -0.0785(3) 0.0742(2) 0.0383(7) Uani 1 1 d . . .
C12 C 0.6024(3) -0.1256(3) 0.1644(2) 0.0361(7) Uani 1 1 d . . .
C13 C 0.6277(3) -0.0706(2) 0.2252(2) 0.0306(6) Uani 1 1 d . . .
C14 C 0.7799(3) 0.0036(2) 0.36987(19) 0.0268(6) Uani 1 1 d . . .
C15 C 0.8718(3) -0.0889(2) 0.36893(19) 0.0290(6) Uani 1 1 d . . .
C16 C 0.9393(3) -0.1613(3) 0.4447(2) 0.0323(6) Uani 1 1 d . . .
C17 C 0.9180(3) -0.1434(3) 0.5271(2) 0.0331(6) Uani 1 1 d . . .
C18 C 0.8297(3) -0.0525(2) 0.53256(19) 0.0293(6) Uani 1 1 d . . .
C19 C 0.7629(3) 0.0171(2) 0.45610(19) 0.0271(6) Uani 1 1 d . . .
C20 C 0.5403(3) 0.3234(2) 0.37114(19) 0.0289(6) Uani 1 1 d . . .
C21 C 0.6314(3) 0.3386(2) 0.4307(2) 0.0333(6) Uani 1 1 d . . .
C22 C 0.5927(4) 0.3593(3) 0.5115(2) 0.0384(7) Uani 1 1 d . . .
C23 C 0.4571(4) 0.3655(3) 0.5373(2) 0.0418(8) Uani 1 1 d . . .
C24 C 0.3610(3) 0.3534(3) 0.4805(2) 0.0396(7) Uani 1 1 d . . .
C25 C 0.4037(3) 0.3336(3) 0.4002(2) 0.0329(6) Uani 1 1 d . . .
C26 C 0.4865(3) 0.3724(2) 0.19205(18) 0.0255(6) Uani 1 1 d . . .
C27 C 0.4413(3) 0.4846(2) 0.18214(19) 0.0292(6) Uani 1 1 d . . .
C28 C 0.3607(3) 0.5531(2) 0.1122(2) 0.0327(6) Uani 1 1 d . . .
C29 C 0.3209(3) 0.5123(2) 0.04656(19) 0.0306(6) Uani 1 1 d . . .
C30 C 0.3649(3) 0.4030(2) 0.05120(19) 0.0287(6) Uani 1 1 d . . .
C31 C 0.4456(3) 0.3364(2) 0.12237(19) 0.0268(6) Uani 1 1 d . . .
C32 C 0.2506(4) 0.8659(3) 0.2689(3) 0.0545(9) Uani 1 1 d . . .
H32A H 0.161 0.8969 0.2856 0.082 Uiso 1 1 calc R . .
H32B H 0.292 0.9232 0.2196 0.082 Uiso 1 1 calc R . .
H32C H 0.310 0.8425 0.3213 0.082 Uiso 1 1 calc R . .
C33 C 0.0228(9) 0.5559(5) 0.3404(4) 0.146(3) Uani 1 1 d D . .
H33A H 0.0664 0.5617 0.3939 0.220 Uiso 1 1 calc R . .
H33B H 0.0698 0.4924 0.3230 0.220 Uiso 1 1 calc R . .
H33C H -0.0740 0.5437 0.3548 0.220 Uiso 1 1 calc R . .
C34 C -0.0457(6) 0.7559(5) 0.0471(4) 0.0861(16) Uani 1 1 d . . .
H34A H -0.115 0.806 -0.0016 0.129 Uiso 1 1 calc R . .
H34B H 0.000 0.689 0.0261 0.129 Uiso 1 1 calc R . .
H34C H 0.030 0.804 0.0549 0.129 Uiso 1 1 calc R . .
F1 F 1.01260(18) 0.09044(16) 0.20736(13) 0.0420(4) Uani 1 1 d . . .
F2 F 1.15297(18) 0.27236(18) 0.15773(15) 0.0525(5) Uani 1 1 d . . .
F3 F 1.0271(2) 0.47648(17) 0.15973(15) 0.0533(5) Uani 1 1 d . . .
F4 F 0.76338(19) 0.49630(14) 0.21653(13) 0.0419(4) Uani 1 1 d . . .
F5 F 0.76200(19) 0.17661(15) 0.07439(11) 0.0399(4) Uani 1 1 d . . .
F6 F 0.7171(2) 0.07175(19) -0.04286(13) 0.0572(6) Uani 1 1 d . . .
F7 F 0.6111(2) -0.13052(18) 0.01357(14) 0.0562(6) Uani 1 1 d . . .
F8 F 0.5502(2) -0.22611(16) 0.19328(14) 0.0503(5) Uani 1 1 d . . .
F9 F 0.59674(19) -0.12431(15) 0.31380(12) 0.0390(4) Uani 1 1 d . . .
F10 F 0.90043(17) -0.11421(15) 0.29080(11) 0.0367(4) Uani 1 1 d . . .
F11 F 1.02572(19) -0.24973(16) 0.43719(13) 0.0453(5) Uani 1 1 d . . .
F12 F 0.9808(2) -0.21362(17) 0.60129(12) 0.0478(5) Uani 1 1 d . . .
F13 F 0.81008(18) -0.03167(16) 0.61278(11) 0.0384(4) Uani 1 1 d . . .
F14 F 0.67746(19) 0.10319(14) 0.46878(11) 0.0380(4) Uani 1 1 d . . .
F15 F 0.76757(18) 0.33411(17) 0.41195(13) 0.0438(5) Uani 1 1 d . . .
F16 F 0.6886(2) 0.37505(18) 0.56447(14) 0.0563(6) Uani 1 1 d . . .
F17 F 0.4175(3) 0.38576(17) 0.61554(13) 0.0589(6) Uani 1 1 d . . .
F18 F 0.2265(2) 0.36262(18) 0.50328(15) 0.0555(6) Uani 1 1 d . . .
F19 F 0.30117(17) 0.32601(16) 0.34760(13) 0.0410(4) Uani 1 1 d . . .
F20 F 0.4738(2) 0.53322(15) 0.24404(12) 0.0422(5) Uani 1 1 d . . .
F21 F 0.3197(2) 0.66106(16) 0.10830(13) 0.0515(5) Uani 1 1 d . . .
F22 F 0.2389(2) 0.57763(16) -0.02075(12) 0.0439(5) Uani 1 1 d . . .
F23 F 0.32615(19) 0.36178(15) -0.01301(12) 0.0411(4) Uani 1 1 d . . .
F24 F 0.47982(18) 0.22943(14) 0.12247(12) 0.0379(4) Uani 1 1 d . . .
O1 O 0.58182(18) 0.16570(15) 0.29410(13) 0.0256(4) Uani 1 1 d . . .
O2 O 0.2347(3) 0.7710(3) 0.2400(2) 0.0654(8) Uani 1 1 d D . .
H2 H 0.349 0.724 0.229 0.098 Uiso 1 1 calc RD . .
O3 O 0.0321(5) 0.6603(4) 0.2649(3) 0.1190(17) Uani 1 1 d D . .
H3A H -0.0734 0.6798 0.2143 0.179 Uiso 1 1 d . . .
H3B H 0.1476 0.6986 0.2667 0.179 Uiso 1 1 d . . .
O4 O -0.1166(3) 0.7134(3) 0.1317(2) 0.0700(8) Uani 1 1 d D . .
H4 H -0.193 0.644 0.1260 0.105 Uiso 1 1 calc RD . .
